data_7209018
loop_
_publ_author_name
'Yeung, Chi-Tung'
'Yeung, Ho-Lun'
'Chan, Wesley Ting Kwok'
'Yan, Siu-Cheong'
'Tam, Eric C. Y.'
'Wong, Ka-Leung'
'Lee, Chi-Sing'
'Wong, Wing-Tak'

_publ_section_title
;
 Stereolabile chiral biphenyl hybrids: crystallization-induced dynamic
 atropselective resolution involving supramolecular interactions
;
_journal_issue 5
_journal_name_full CrystEngComm
_journal_page_first 836
_journal_paper_doi 10.1039/c2ce26438b
_journal_volume 15
_journal_year 2013
_chemical_absolute_configuration syn
_chemical_formula_moiety 'C22 H30 O2'
_chemical_formula_sum 'C22 H30 O2'
_chemical_formula_weight 326.46
_chemical_name_systematic
;
?
;
_space_group_IT_number 96
_symmetry_cell_setting tetragonal
_symmetry_space_group_name_Hall 'P 4nw 2abw'
_symmetry_space_group_name_H-M 'P 43 21 2'
_atom_sites_solution_hydrogens geom
_atom_sites_solution_primary direct
_atom_sites_solution_secondary difmap
_audit_creation_method SHELXL-97
_audit_update_record
;
2011-09-22 # Formatted by publCIF
;
_cell_angle_alpha 90.00
_cell_angle_beta 90.00
_cell_angle_gamma 90.00
_cell_formula_units_Z 8
_cell_length_a 9.8930(2)
_cell_length_b 9.8930(2)
_cell_length_c 40.1220(16)
_cell_measurement_reflns_used 4954
_cell_measurement_temperature 296(2)
_cell_measurement_theta_max 27.32
_cell_measurement_theta_min 2.30
_cell_volume 3926.80(19)
_computing_cell_refinement 'Bruker APEX II'
_computing_data_collection 'Bruker APEX II'
_computing_data_reduction 'Bruker SAINT'
_computing_molecular_graphics 'Bruker SHELXTL'
_computing_publication_material 'Bruker SHELXTL'
_computing_structure_refinement 'SHELXL-97 (Sheldrick, 1997)'
_computing_structure_solution 'SHELXS-97 (Sheldrick, 1990)'
_diffrn_ambient_temperature 296(2)
_diffrn_measured_fraction_theta_full 0.999
_diffrn_measured_fraction_theta_max 0.999
_diffrn_measurement_device_type 'CCD area detector'
_diffrn_measurement_method 'phi and omega scans'
_diffrn_radiation_monochromator graphite
_diffrn_radiation_source 'fine-focus sealed tube'
_diffrn_radiation_type MoK\a
_diffrn_radiation_wavelength 0.71073
_diffrn_reflns_av_R_equivalents 0.0791
_diffrn_reflns_av_sigmaI/netI 0.0546
_diffrn_reflns_limit_h_max 11
_diffrn_reflns_limit_h_min -11
_diffrn_reflns_limit_k_max 11
_diffrn_reflns_limit_k_min -11
_diffrn_reflns_limit_l_max 48
_diffrn_reflns_limit_l_min -48
_diffrn_reflns_number 33091
_diffrn_reflns_theta_full 25.34
_diffrn_reflns_theta_max 25.34
_diffrn_reflns_theta_min 2.56
_exptl_absorpt_coefficient_mu 0.069
_exptl_absorpt_correction_T_max 0.9784
_exptl_absorpt_correction_T_min 0.9536
_exptl_absorpt_correction_type multi-scan
_exptl_absorpt_process_details 'SAINT ver. 7.34; Bruker SADABS'
_exptl_crystal_colour colourless
_exptl_crystal_density_diffrn 1.104
_exptl_crystal_density_method 'not measured'
_exptl_crystal_description Block
_exptl_crystal_F_000 1424
_exptl_crystal_size_max 0.70
_exptl_crystal_size_mid 0.48
_exptl_crystal_size_min 0.32
_refine_diff_density_max 0.126
_refine_diff_density_min -0.144
_refine_diff_density_rms 0.032
_refine_ls_abs_structure_details 'Flack H D (1983), Acta Cryst. A39, 876-881'
_refine_ls_abs_structure_Flack 0.1(17)
_refine_ls_extinction_coef 0.0066(6)
_refine_ls_extinction_expression Fc^*^=kFc[1+0.001xFc^2^\l^3^/sin(2\q)]^-1/4^
_refine_ls_extinction_method SHELXL
_refine_ls_goodness_of_fit_ref 1.057
_refine_ls_hydrogen_treatment mixed
_refine_ls_matrix_type full
_refine_ls_number_parameters 236
_refine_ls_number_reflns 3584
_refine_ls_number_restraints 4
_refine_ls_restrained_S_all 1.058
_refine_ls_R_factor_all 0.0958
_refine_ls_R_factor_gt 0.0531
_refine_ls_shift/su_max 0.000
_refine_ls_shift/su_mean 0.000
_refine_ls_structure_factor_coef Fsqd
_refine_ls_weighting_details 'calc w=1/[\s^2^(Fo^2^)+(0.0395P)^2^+0.2788P] where P=(Fo^2^+2Fc^2^)/3'
_refine_ls_weighting_scheme calc
_refine_ls_wR_factor_gt 0.0894
_refine_ls_wR_factor_ref 0.1012
_reflns_number_gt 2450
_reflns_number_total 3584
_reflns_threshold_expression >2sigma(I)
_cod_data_source_file c2ce26438b.txt
_cod_data_source_block bcyct05_2
_cod_depositor_comments
;
The following automatic conversions were performed:

'_symmetry_cell_setting' value 'Tetragonal' changed to 'tetragonal'
according to /home/saulius/struct/CIF-dictionaries/cif_core.dic
dictionary named 'cif_core.dic' version 2.4.2 from 2011-04-26.

Automatic conversion script
Id: cif_fix_values 1891 2012-01-12 08:04:46Z andrius 
;
_cod_database_code 7209018

loop_
_symmetry_equiv_pos_as_xyz
'x, y, z'
'-x, -y, z+1/2'
'-y+1/2, x+1/2, z+3/4'
'y+1/2, -x+1/2, z+1/4'
'-x+1/2, y+1/2, -z+3/4'
'x+1/2, -y+1/2, -z+1/4'
'y, x, -z'
'-y, -x, -z+1/2'

loop_
_atom_site_label
_atom_site_type_symbol
_atom_site_fract_x
_atom_site_fract_y
_atom_site_fract_z
_atom_site_U_iso_or_equiv
_atom_site_adp_type
_atom_site_occupancy
_atom_site_symmetry_multiplicity
_atom_site_calc_flag
_atom_site_refinement_flags
_atom_site_disorder_assembly
_atom_site_disorder_group
C1 C 0.7178(2) 0.1409(2) -0.05234(5) 0.0411(6) Uani 1 1 d . . .
C2 C 0.7209(3) 0.0401(3) -0.07664(6) 0.0577(7) Uani 1 1 d . . .
H2A H 0.7373 0.0639 -0.0987 0.069 Uiso 1 1 calc R . .
C3 C 0.7004(3) -0.0941(3) -0.06879(7) 0.0666(8) Uani 1 1 d . . .
H3A H 0.7021 -0.1593 -0.0855 0.080 Uiso 1 1 calc R . .
C4 C 0.6774(3) -0.1310(3) -0.03649(7) 0.0627(8) Uani 1 1 d . . .
H4A H 0.6628 -0.2212 -0.0311 0.075 Uiso 1 1 calc R . .
C5 C 0.6761(2) -0.0333(2) -0.01180(6) 0.0534(6) Uani 1 1 d . . .
H5A H 0.6596 -0.0590 0.0101 0.064 Uiso 1 1 calc R . .
C6 C 0.6990(2) 0.1031(2) -0.01900(5) 0.0403(6) Uani 1 1 d . . .
C7 C 0.7034(2) 0.2041(2) 0.00919(5) 0.0427(6) Uani 1 1 d . . .
H7A H 0.6899 0.2940 -0.0005 0.051 Uiso 1 1 calc R . .
O1 O 0.59266(17) 0.17940(17) 0.03167(4) 0.0608(5) Uani 1 1 d D . .
H11 H 0.540(4) 0.257(3) 0.0319(12) 0.073 Uiso 0.50 1 d PD A 1
H12 H 0.522(4) 0.134(5) 0.0215(12) 0.073 Uiso 0.50 1 d PD B 2
C8 C 0.8374(2) 0.2078(2) 0.02907(5) 0.0491(6) Uani 1 1 d . . .
C9 C 0.9519(3) 0.2496(3) 0.00578(7) 0.0751(9) Uani 1 1 d . . .
H9A H 1.0344 0.2572 0.0182 0.113 Uiso 1 1 calc R . .
H9B H 0.9308 0.3353 -0.0042 0.113 Uiso 1 1 calc R . .
H9C H 0.9625 0.1828 -0.0114 0.113 Uiso 1 1 calc R . .
C10 C 0.8724(3) 0.0724(3) 0.04512(6) 0.0671(8) Uani 1 1 d . . .
H10A H 0.9486 0.0836 0.0597 0.101 Uiso 1 1 calc R . .
H10B H 0.8941 0.0079 0.0281 0.101 Uiso 1 1 calc R . .
H10C H 0.7963 0.0405 0.0577 0.101 Uiso 1 1 calc R . .
C11 C 0.8236(3) 0.3139(3) 0.05659(6) 0.0775(9) Uani 1 1 d . . .
H11A H 0.9094 0.3263 0.0673 0.116 Uiso 1 1 calc R . .
H11B H 0.7582 0.2840 0.0727 0.116 Uiso 1 1 calc R . .
H11C H 0.7946 0.3980 0.0470 0.116 Uiso 1 1 calc R . .
C12 C 0.7402(2) 0.2839(2) -0.06314(5) 0.0411(6) Uani 1 1 d . . .
C13 C 0.8684(2) 0.3198(3) -0.07411(6) 0.0540(7) Uani 1 1 d . . .
H13A H 0.9342 0.2530 -0.0757 0.065 Uiso 1 1 calc R . .
C14 C 0.9017(3) 0.4497(3) -0.08260(6) 0.0650(8) Uani 1 1 d . . .
H14A H 0.9884 0.4703 -0.0899 0.078 Uiso 1 1 calc R . .
C15 C 0.8056(3) 0.5490(3) -0.08015(6) 0.0593(7) Uani 1 1 d . . .
H15A H 0.8277 0.6383 -0.0849 0.071 Uiso 1 1 calc R . .
C16 C 0.6758(3) 0.5156(2) -0.07055(5) 0.0503(7) Uani 1 1 d . . .
H16A H 0.6110 0.5834 -0.0694 0.060 Uiso 1 1 calc R . .
C17 C 0.6390(2) 0.3840(2) -0.06263(5) 0.0379(6) Uani 1 1 d . . .
C18 C 0.4922(2) 0.3525(2) -0.05469(5) 0.0422(6) Uani 1 1 d . . .
H18A H 0.4899 0.2692 -0.0415 0.051 Uiso 1 1 calc R . .
O2 O 0.43743(17) 0.45977(18) -0.03458(4) 0.0565(5) Uani 1 1 d D . .
H21 H 0.444(5) 0.453(5) -0.0121(5) 0.068 Uiso 0.50 1 d PD C 1
H22 H 0.363(3) 0.504(5) -0.0435(11) 0.068 Uiso 0.50 1 d PD D 2
C19 C 0.3999(2) 0.3319(2) -0.08566(5) 0.0474(6) Uani 1 1 d . . .
C20 C 0.2603(2) 0.2853(3) -0.07359(7) 0.0748(9) Uani 1 1 d . . .
H20A H 0.2052 0.2623 -0.0925 0.112 Uiso 1 1 calc R . .
H20B H 0.2180 0.3569 -0.0613 0.112 Uiso 1 1 calc R . .
H20C H 0.2704 0.2075 -0.0595 0.112 Uiso 1 1 calc R . .
C21 C 0.4585(3) 0.2207(3) -0.10786(6) 0.0724(8) Uani 1 1 d . . .
H21A H 0.3982 0.2039 -0.1261 0.109 Uiso 1 1 calc R . .
H21B H 0.4694 0.1394 -0.0951 0.109 Uiso 1 1 calc R . .
H21C H 0.5448 0.2490 -0.1163 0.109 Uiso 1 1 calc R . .
C22 C 0.3835(3) 0.4610(3) -0.10595(6) 0.0692(8) Uani 1 1 d . . .
H22A H 0.3190 0.4462 -0.1235 0.104 Uiso 1 1 calc R . .
H22B H 0.4689 0.4859 -0.1155 0.104 Uiso 1 1 calc R . .
H22C H 0.3521 0.5324 -0.0917 0.104 Uiso 1 1 calc R . .

loop_
_atom_site_aniso_label
_atom_site_aniso_U_11
_atom_site_aniso_U_22
_atom_site_aniso_U_33
_atom_site_aniso_U_23
_atom_site_aniso_U_13
_atom_site_aniso_U_12
C1 0.0367(13) 0.0434(15) 0.0432(13) -0.0009(12) -0.0037(11) 0.0114(11)
C2 0.0650(18) 0.0556(18) 0.0526(16) -0.0071(14) -0.0116(13) 0.0244(14)
C3 0.077(2) 0.0463(17) 0.076(2) -0.0174(15) -0.0263(17) 0.0196(15)
C4 0.0657(19) 0.0389(16) 0.083(2) -0.0046(15) -0.0211(16) 0.0024(13)
C5 0.0520(16) 0.0447(16) 0.0636(16) 0.0069(14) -0.0059(13) 0.0015(12)
C6 0.0351(13) 0.0371(14) 0.0488(14) 0.0020(11) -0.0024(11) 0.0053(10)
C7 0.0483(14) 0.0363(13) 0.0435(14) 0.0038(11) 0.0064(12) 0.0072(11)
O1 0.0591(12) 0.0604(13) 0.0630(11) 0.0035(10) 0.0194(10) 0.0121(9)
C8 0.0619(17) 0.0464(15) 0.0389(13) 0.0015(12) -0.0038(12) 0.0034(12)
C9 0.0616(19) 0.098(2) 0.0657(18) 0.0048(16) -0.0103(15) -0.0149(16)
C10 0.078(2) 0.0607(19) 0.0622(17) 0.0046(14) -0.0177(15) 0.0163(14)
C11 0.106(2) 0.062(2) 0.0651(18) -0.0097(15) -0.0163(17) 0.0043(17)
C12 0.0422(15) 0.0464(15) 0.0347(13) 0.0041(11) 0.0018(10) 0.0071(12)
C13 0.0463(16) 0.0612(18) 0.0543(15) 0.0114(14) 0.0075(12) 0.0155(14)
C14 0.0497(17) 0.080(2) 0.0659(18) 0.0199(16) 0.0092(14) 0.0003(16)
C15 0.063(2) 0.0540(17) 0.0608(16) 0.0109(14) -0.0009(15) -0.0066(15)
C16 0.0595(18) 0.0454(15) 0.0460(14) 0.0017(12) -0.0015(13) 0.0080(13)
C17 0.0436(15) 0.0419(15) 0.0284(12) -0.0001(10) -0.0009(11) 0.0067(11)
C18 0.0461(15) 0.0453(15) 0.0352(12) 0.0019(11) 0.0041(11) 0.0151(11)
O2 0.0634(12) 0.0693(12) 0.0368(9) -0.0083(9) 0.0033(9) 0.0287(9)
C19 0.0438(14) 0.0522(16) 0.0464(14) -0.0039(12) -0.0060(11) 0.0106(12)
C20 0.0498(18) 0.082(2) 0.093(2) -0.0064(17) -0.0094(15) 0.0018(15)
C21 0.071(2) 0.082(2) 0.0646(17) -0.0300(15) -0.0169(15) 0.0177(16)
C22 0.083(2) 0.076(2) 0.0480(15) 0.0047(14) -0.0197(14) 0.0164(16)

loop_
_atom_type_symbol
_atom_type_description
_atom_type_scat_dispersion_real
_atom_type_scat_dispersion_imag
_atom_type_scat_source
C C 0.0033 0.0016 'International Tables Vol C Tables 4.2.6.8 and 6.1.1.4'
H H 0.0000 0.0000 'International Tables Vol C Tables 4.2.6.8 and 6.1.1.4'
O O 0.0106 0.0060 'International Tables Vol C Tables 4.2.6.8 and 6.1.1.4'

loop_
_geom_angle_atom_site_label_1
_geom_angle_atom_site_label_2
_geom_angle_atom_site_label_3
_geom_angle
C2 C1 C6 118.6(2)
C2 C1 C12 118.1(2)
C6 C1 C12 123.28(19)
C3 C2 C1 121.7(2)
C3 C2 H2A 119.1
C1 C2 H2A 119.1
C4 C3 C2 119.9(2)
C4 C3 H3A 120.1
C2 C3 H3A 120.1
C3 C4 C5 119.7(2)
C3 C4 H4A 120.2
C5 C4 H4A 120.2
C4 C5 C6 121.6(2)
C4 C5 H5A 119.2
C6 C5 H5A 119.2
C5 C6 C1 118.4(2)
C5 C6 C7 119.2(2)
C1 C6 C7 122.30(19)
O1 C7 C6 109.58(17)
O1 C7 C8 109.44(17)
C6 C7 C8 115.23(18)
O1 C7 H7A 107.4
C6 C7 H7A 107.4
C8 C7 H7A 107.4
C7 O1 H11 107(3)
C7 O1 H12 112(3)
H11 O1 H12 89(4)
C9 C8 C10 109.2(2)
C9 C8 C11 108.8(2)
C10 C8 C11 108.54(19)
C9 C8 C7 109.08(18)
C10 C8 C7 113.00(19)
C11 C8 C7 108.17(19)
C8 C9 H9A 109.5
C8 C9 H9B 109.5
H9A C9 H9B 109.5
C8 C9 H9C 109.5
H9A C9 H9C 109.5
H9B C9 H9C 109.5
C8 C10 H10A 109.5
C8 C10 H10B 109.5
H10A C10 H10B 109.5
C8 C10 H10C 109.5
H10A C10 H10C 109.5
H10B C10 H10C 109.5
C8 C11 H11A 109.5
C8 C11 H11B 109.5
H11A C11 H11B 109.5
C8 C11 H11C 109.5
H11A C11 H11C 109.5
H11B C11 H11C 109.5
C13 C12 C17 118.3(2)
C13 C12 C1 117.9(2)
C17 C12 C1 123.8(2)
C14 C13 C12 122.6(2)
C14 C13 H13A 118.7
C12 C13 H13A 118.7
C15 C14 C13 119.2(2)
C15 C14 H14A 120.4
C13 C14 H14A 120.4
C14 C15 C16 119.6(2)
C14 C15 H15A 120.2
C16 C15 H15A 120.2
C15 C16 C17 122.2(2)
C15 C16 H16A 118.9
C17 C16 H16A 118.9
C16 C17 C12 118.0(2)
C16 C17 C18 119.44(19)
C12 C17 C18 122.6(2)
O2 C18 C17 109.04(18)
O2 C18 C19 108.89(17)
C17 C18 C19 114.86(17)
O2 C18 H18A 107.9
C17 C18 H18A 107.9
C19 C18 H18A 107.9
C18 O2 H21 119(4)
C18 O2 H22 115(3)
H21 O2 H22 118(5)
C22 C19 C21 109.4(2)
C22 C19 C20 108.94(19)
C21 C19 C20 108.0(2)
C22 C19 C18 112.3(2)
C21 C19 C18 109.69(19)
C20 C19 C18 108.39(19)
C19 C20 H20A 109.5
C19 C20 H20B 109.5
H20A C20 H20B 109.5
C19 C20 H20C 109.5
H20A C20 H20C 109.5
H20B C20 H20C 109.5
C19 C21 H21A 109.5
C19 C21 H21B 109.5
H21A C21 H21B 109.5
C19 C21 H21C 109.5
H21A C21 H21C 109.5
H21B C21 H21C 109.5
C19 C22 H22A 109.5
C19 C22 H22B 109.5
H22A C22 H22B 109.5
C19 C22 H22C 109.5
H22A C22 H22C 109.5
H22B C22 H22C 109.5

loop_
_geom_bond_atom_site_label_1
_geom_bond_atom_site_label_2
_geom_bond_distance
C1 C2 1.395(3)
C1 C6 1.401(3)
C1 C12 1.496(3)
C2 C3 1.379(4)
C2 H2A 0.9300
C3 C4 1.365(4)
C3 H3A 0.9300
C4 C5 1.384(3)
C4 H4A 0.9300
C5 C6 1.398(3)
C5 H5A 0.9300
C6 C7 1.510(3)
C7 O1 1.440(3)
C7 C8 1.548(3)
C7 H7A 0.9800
O1 H11 0.93(2)
O1 H12 0.922(19)
C8 C9 1.526(3)
C8 C10 1.526(3)
C8 C11 1.530(3)
C9 H9A 0.9600
C9 H9B 0.9600
C9 H9C 0.9600
C10 H10A 0.9600
C10 H10B 0.9600
C10 H10C 0.9600
C11 H11A 0.9600
C11 H11B 0.9600
C11 H11C 0.9600
C12 C13 1.389(3)
C12 C17 1.409(3)
C13 C14 1.370(3)
C13 H13A 0.9300
C14 C15 1.370(3)
C14 H14A 0.9300
C15 C16 1.381(3)
C15 H15A 0.9300
C16 C17 1.388(3)
C16 H16A 0.9300
C17 C18 1.519(3)
C18 O2 1.439(3)
C18 C19 1.556(3)
C18 H18A 0.9800
O2 H21 0.906(18)
O2 H22 0.925(19)
C19 C22 1.524(3)
C19 C21 1.530(3)
C19 C20 1.534(3)
C20 H20A 0.9600
C20 H20B 0.9600
C20 H20C 0.9600
C21 H21A 0.9600
C21 H21B 0.9600
C21 H21C 0.9600
C22 H22A 0.9600
C22 H22B 0.9600
C22 H22C 0.9600

loop_
_geom_torsion_atom_site_label_1
_geom_torsion_atom_site_label_2
_geom_torsion_atom_site_label_3
_geom_torsion_atom_site_label_4
_geom_torsion
C6 C1 C2 C3 2.8(3)
C12 C1 C2 C3 -179.5(2)
C1 C2 C3 C4 -0.6(4)
C2 C3 C4 C5 -0.5(4)
C3 C4 C5 C6 -0.6(4)
C4 C5 C6 C1 2.8(3)
C4 C5 C6 C7 -176.9(2)
C2 C1 C6 C5 -3.7(3)
C12 C1 C6 C5 178.7(2)
C2 C1 C6 C7 175.91(19)
C12 C1 C6 C7 -1.7(3)
C5 C6 C7 O1 -45.1(3)
C1 C6 C7 O1 135.2(2)
C5 C6 C7 C8 78.8(2)
C1 C6 C7 C8 -100.8(2)
O1 C7 C8 C9 -173.70(19)
C6 C7 C8 C9 62.3(2)
O1 C7 C8 C10 64.7(2)
C6 C7 C8 C10 -59.3(2)
O1 C7 C8 C11 -55.5(2)
C6 C7 C8 C11 -179.51(19)
C2 C1 C12 C13 -69.0(3)
C6 C1 C12 C13 108.6(2)
C2 C1 C12 C17 111.4(2)
C6 C1 C12 C17 -71.0(3)
C17 C12 C13 C14 3.7(4)
C1 C12 C13 C14 -175.9(2)
C12 C13 C14 C15 0.3(4)
C13 C14 C15 C16 -2.7(4)
C14 C15 C16 C17 1.2(4)
C15 C16 C17 C12 2.8(3)
C15 C16 C17 C18 -175.6(2)
C13 C12 C17 C16 -5.1(3)
C1 C12 C17 C16 174.49(19)
C13 C12 C17 C18 173.26(19)
C1 C12 C17 C18 -7.1(3)
C16 C17 C18 O2 -40.7(2)
C12 C17 C18 O2 141.0(2)
C16 C17 C18 C19 81.8(3)
C12 C17 C18 C19 -96.5(2)
O2 C18 C19 C22 56.6(2)
C17 C18 C19 C22 -66.0(3)
O2 C18 C19 C21 178.49(19)
C17 C18 C19 C21 55.9(3)
O2 C18 C19 C20 -63.8(2)
C17 C18 C19 C20 173.61(19)
